data_1535515
loop_
_publ_author_name
'Toraya, H.'
'Marumo, F.'

_publ_section_title
;
 The crystal structure of a germanate mica K Mg2.5+x Ge4-2x Al2x O10 F2
 (x= .14) and distortion of (Ge, Al) O4 tetrahedra
;
_journal_name_full 'Mineralogical Journal (Japan)'
_journal_page_first 222
_journal_page_last 231
_journal_volume 11
_journal_year 1983
_chemical_formula_sum 'Al0.28 F2 Ge3.72 K Mg2.64 O10'
_chemical_name_systematic 'K Mg2.64 Ge3.72 Al.28 O10 F2'
_space_group_IT_number 12
_symmetry_space_group_name_Hall '-C 2y'
_symmetry_space_group_name_H-M 'C 1 2/m 1'
_cell_angle_alpha 90
_cell_angle_beta 99.88
_cell_angle_gamma 90
_cell_formula_units_Z 2
_cell_length_a 5.413
_cell_length_b 9.368
_cell_length_c 10.531
_cell_volume 526.096
_citation_journal_id_ASTM MJTOAS
_cod_data_source_file Toraya_MJTOAS_1983_486.cif
_cod_data_source_block Al0.28F2Ge3.72K1Mg2.64O10
_cod_original_cell_volume 526.0965
_cod_original_formula_sum 'Al0.28 F2 Ge3.72 K1 Mg2.64 O10'
_cod_database_code 1535515

loop_
_symmetry_equiv_pos_as_xyz
x,y,z
-x,y,-z
-x,-y,-z
x,-y,z
x+1/2,y+1/2,z
-x+1/2,y+1/2,-z
-x+1/2,-y+1/2,-z
x+1/2,-y+1/2,z

loop_
_atom_site_label
_atom_site_type_symbol
_atom_site_fract_x
_atom_site_fract_y
_atom_site_fract_z
_atom_site_occupancy
_atom_site_U_iso_or_equiv
O1 O-2 0.018 0 0.1611 1 0.0
O2 O-2 0.3392 0.2144 0.1606 1 0.0
Al1 Al+3 0.07594 0.16688 0.22835 0.07 0.0
K1 K+1 0 0.5 0 1 0.0
Mg2 Mg+2 0 0.334 0.5 0.9 0.0
O3 O-2 0.132 0.1678 0.3939 1 0.0
F1 F-1 0.6338 0 0.4043 1 0.0
Ge1 Ge+4 0.07594 0.16688 0.22835 0.93 0.0
Mg1 Mg+2 0 0 0.5 0.84 0.0
